data_7056965
loop_
_publ_author_name
'Patel, Ram N.'
'Singh, Yogendra'
'Singh, Yogendra Pratap'
'Patel, Abhay K.'
'Patel, Neetu'
'Singh, Rita'
'Butcher, Raymond J.'
'Jasinski, Jerry P.'
'Colacio, Enrique'
'Palacios, Maria A.'

_publ_section_title
;
 Varying structural motifs, unusual X-band electron paramagnetic spectra,
 DFT studies and superoxide dismutase enzymatic activity of copper(ii)
 complexes with
 N&#x2032;-[(E)-phenyl(pyridin-2-yl)methylidene]benzohydrazide
;
_journal_issue 4
_journal_name_full 'New Journal of Chemistry'
_journal_page_first 3112
_journal_paper_doi 10.1039/C7NJ04182A
_journal_volume 42
_journal_year 2018
_chemical_formula_moiety 'C29 H22 Cu N6 O4'
_chemical_formula_sum 'C29 H22 Cu N6 O4'
_chemical_formula_weight 582.06
_space_group_crystal_system monoclinic
_space_group_IT_number 14
_space_group_name_Hall '-P 2yn'
_space_group_name_H-M_alt 'P 1 21/n 1'
_symmetry_space_group_name_Hall '-P 2yn'
_symmetry_space_group_name_H-M 'P 1 21/n 1'
_atom_sites_solution_hydrogens geom
_audit_creation_method SHELXL-2017/1
_audit_update_record
;
2018-01-17 deposited with the CCDC.
2018-01-18 downloaded from the CCDC.
;
_cell_angle_alpha 90
_cell_angle_beta 101.469(5)
_cell_angle_gamma 90
_cell_formula_units_Z 4
_cell_length_a 12.4219(5)
_cell_length_b 10.6123(4)
_cell_length_c 19.5746(9)
_cell_measurement_reflns_used 4356
_cell_measurement_temperature 173(2)
_cell_measurement_theta_max 32.1740
_cell_measurement_theta_min 3.5290
_cell_volume 2528.90(19)
_computing_cell_refinement
;
CrysAlisPro, Agilent Technologies,
Version 1.171.37.34 (release 22-05-2014 CrysAlis171 .NET)
(compiled May 22 2014,16:03:01)
;
_computing_data_collection
;
CrysAlisPro, Agilent Technologies,
Version 1.171.37.34 (release 22-05-2014 CrysAlis171 .NET)
(compiled May 22 2014,16:03:01)
;
_computing_data_reduction
;
CrysAlisPro, Agilent Technologies,
Version 1.171.37.34 (release 22-05-2014 CrysAlis171 .NET)
(compiled May 22 2014,16:03:01)
;
_computing_molecular_graphics 'SHELXTL (Sheldrick, 2008)'
_computing_publication_material 'SHELXTL (Sheldrick, 2008)'
_computing_structure_refinement 'SHELXL-2017/1 (Sheldrick, 2017)'
_computing_structure_solution 'Shelxt  (Sheldrick, 2015)'
_diffrn_ambient_temperature 173(2)
_diffrn_detector_area_resol_mean 16.0416
_diffrn_measured_fraction_theta_full 0.998
_diffrn_measured_fraction_theta_max 0.900
_diffrn_measurement_device_type 'Xcalibur, Eos, Gemini'
_diffrn_measurement_method '\w scans'
_diffrn_radiation_type MoK\a
_diffrn_radiation_wavelength 0.71073
_diffrn_reflns_av_R_equivalents 0.0468
_diffrn_reflns_av_unetI/netI 0.0618
_diffrn_reflns_Laue_measured_fraction_full 0.998
_diffrn_reflns_Laue_measured_fraction_max 0.900
_diffrn_reflns_limit_h_max 18
_diffrn_reflns_limit_h_min -18
_diffrn_reflns_limit_k_max 11
_diffrn_reflns_limit_k_min -16
_diffrn_reflns_limit_l_max 28
_diffrn_reflns_limit_l_min -29
_diffrn_reflns_number 18304
_diffrn_reflns_point_group_measured_fraction_full 0.998
_diffrn_reflns_point_group_measured_fraction_max 0.900
_diffrn_reflns_theta_full 25.500
_diffrn_reflns_theta_max 32.748
_diffrn_reflns_theta_min 3.095
_diffrn_source 'Enhance (Mo) X-ray Source'
_exptl_absorpt_coefficient_mu 0.913
_exptl_absorpt_correction_T_max 1.00000
_exptl_absorpt_correction_T_min 0.63698
_exptl_absorpt_correction_type multi-scan
_exptl_absorpt_process_details
;
CrysAlisPro, Agilent Technologies,
Version 1.171.37.34 (release 22-05-2014 CrysAlis171 .NET)
(compiled May 22 2014,16:03:01)
Empirical absorption correction using spherical harmonics,
 implemented in SCALE3 ABSPACK scaling algorithm.
;
_exptl_crystal_colour 'dark green-blue'
_exptl_crystal_density_diffrn 1.529
_exptl_crystal_description plate
_exptl_crystal_F_000 1196
_exptl_crystal_size_max 0.36
_exptl_crystal_size_mid 0.31
_exptl_crystal_size_min 0.17
_refine_diff_density_max 0.536
_refine_diff_density_min -0.419
_refine_diff_density_rms 0.086
_refine_ls_extinction_method none
_refine_ls_goodness_of_fit_ref 1.046
_refine_ls_hydrogen_treatment constr
_refine_ls_matrix_type full
_refine_ls_number_parameters 361
_refine_ls_number_reflns 8391
_refine_ls_number_restraints 0
_refine_ls_restrained_S_all 1.046
_refine_ls_R_factor_all 0.0799
_refine_ls_R_factor_gt 0.0522
_refine_ls_shift/su_max 0.000
_refine_ls_shift/su_mean 0.000
_refine_ls_structure_factor_coef Fsqd
_refine_ls_weighting_details 'w=1/[\s^2^(Fo^2^)+(0.0549P)^2^+1.2449P] where P=(Fo^2^+2Fc^2^)/3'
_refine_ls_weighting_scheme calc
_refine_ls_wR_factor_gt 0.1234
_refine_ls_wR_factor_ref 0.1413
_reflns_Friedel_coverage 0.000
_reflns_number_gt 6032
_reflns_number_total 8391
_reflns_threshold_expression 'I > 2\s(I)'
_cod_data_source_file c7nj04182a2.cif
_cod_data_source_block shelx_CCDC4
_cod_depositor_comments 'Adding full bibliography for 7056961--7056966.cif.'
_cod_database_code 7056965
_shelx_shelxl_version_number 2017/1
_shelx_space_group_comment
;
The symmetry employed for this shelxl refinement is uniquely defined
by the following loop, which should always be used as a source of
symmetry information in preference to the above space-group names.
They are only intended as comments.
;

loop_
_space_group_symop_operation_xyz
'x, y, z'
'-x+1/2, y+1/2, -z+1/2'
'-x, -y, -z'
'x-1/2, -y-1/2, z-1/2'

loop_
_atom_site_label
_atom_site_type_symbol
_atom_site_fract_x
_atom_site_fract_y
_atom_site_fract_z
_atom_site_U_iso_or_equiv
_atom_site_adp_type
_atom_site_occupancy
_atom_site_site_symmetry_order
_atom_site_calc_flag
_atom_site_refinement_flags_posn
_atom_site_refinement_flags_adp
Cu Cu 0.44496(2) 0.69334(3) 0.45188(2) 0.02606(9) Uani 1 1 d . .
O1 O 0.57652(13) 0.72543(16) 0.52545(9) 0.0298(3) Uani 1 1 d . .
O11 O 0.46201(16) 0.85841(18) 0.38212(10) 0.0420(4) Uani 1 1 d . .
O12 O 0.5918(2) 0.7750(2) 0.34004(15) 0.0695(8) Uani 1 1 d . .
O13 O 0.53450(19) 0.9585(2) 0.30758(12) 0.0533(6) Uani 1 1 d . .
N1 N 0.34361(15) 0.60822(18) 0.37167(10) 0.0275(4) Uani 1 1 d . .
N2 N 0.54282(15) 0.56617(16) 0.42950(9) 0.0237(4) Uani 1 1 d . .
N3 N 0.64745(15) 0.56240(18) 0.46849(10) 0.0272(4) Uani 1 1 d . .
N4 N 0.34044(16) 0.79906(17) 0.49137(10) 0.0269(4) Uani 1 1 d . .
N5 N -0.0319(2) 1.1828(3) 0.63198(13) 0.0495(6) Uani 1 1 d . .
N6 N 0.53088(17) 0.8632(2) 0.34282(11) 0.0323(4) Uani 1 1 d . .
C1 C 0.2389(2) 0.6359(2) 0.34330(13) 0.0339(5) Uani 1 1 d . .
H1A H 0.201733 0.697070 0.365530 0.041 Uiso 1 1 calc R U
C2 C 0.1828(2) 0.5794(2) 0.28319(14) 0.0362(5) Uani 1 1 d . .
H2A H 0.108522 0.600954 0.264653 0.043 Uiso 1 1 calc R U
C3 C 0.2364(2) 0.4910(2) 0.25042(14) 0.0359(5) Uani 1 1 d . .
H3A H 0.199555 0.450868 0.208932 0.043 Uiso 1 1 calc R U
C4 C 0.3452(2) 0.4615(2) 0.27901(12) 0.0302(5) Uani 1 1 d . .
H4A H 0.383725 0.401258 0.257112 0.036 Uiso 1 1 calc R U
C5 C 0.39668(18) 0.5209(2) 0.33984(11) 0.0246(4) Uani 1 1 d . .
C6 C 0.51287(18) 0.4995(2) 0.37382(11) 0.0241(4) Uani 1 1 d . .
C7 C 0.58735(18) 0.4204(2) 0.34207(11) 0.0250(4) Uani 1 1 d . .
C8 C 0.5714(2) 0.2911(2) 0.33221(13) 0.0312(5) Uani 1 1 d . .
H8A H 0.512227 0.250200 0.347315 0.037 Uiso 1 1 calc R U
C9 C 0.6427(2) 0.2228(2) 0.30015(15) 0.0383(6) Uani 1 1 d . .
H9A H 0.632700 0.134487 0.293801 0.046 Uiso 1 1 calc R U
C10 C 0.7277(2) 0.2819(3) 0.27748(15) 0.0412(6) Uani 1 1 d . .
H10A H 0.775309 0.234448 0.254959 0.049 Uiso 1 1 calc R U
C11 C 0.7443(2) 0.4105(3) 0.28728(15) 0.0391(6) Uani 1 1 d . .
H11A H 0.802956 0.451016 0.271417 0.047 Uiso 1 1 calc R U
C12 C 0.6751(2) 0.4792(2) 0.32021(13) 0.0332(5) Uani 1 1 d . .
H12A H 0.687268 0.566852 0.328002 0.040 Uiso 1 1 calc R U
C13 C 0.65485(18) 0.6511(2) 0.51713(12) 0.0253(4) Uani 1 1 d . .
C14 C 0.76306(19) 0.6641(2) 0.56492(12) 0.0273(4) Uani 1 1 d . .
C15 C 0.8552(2) 0.5990(2) 0.55302(14) 0.0343(5) Uani 1 1 d . .
H15A H 0.849681 0.547557 0.512748 0.041 Uiso 1 1 calc R U
C16 C 0.9552(2) 0.6089(3) 0.59975(15) 0.0390(6) Uani 1 1 d . .
H16A H 1.017624 0.564331 0.591339 0.047 Uiso 1 1 calc R U
C17 C 0.9636(2) 0.6836(3) 0.65824(15) 0.0414(6) Uani 1 1 d . .
H17A H 1.031513 0.689375 0.690489 0.050 Uiso 1 1 calc R U
C18 C 0.8732(2) 0.7500(3) 0.67003(14) 0.0394(6) Uani 1 1 d . .
H18A H 0.879430 0.801955 0.710147 0.047 Uiso 1 1 calc R U
C19 C 0.7734(2) 0.7410(2) 0.62354(13) 0.0335(5) Uani 1 1 d . .
H19A H 0.711817 0.787574 0.631698 0.040 Uiso 1 1 calc R U
C20 C 0.2576(2) 0.7490(2) 0.51686(13) 0.0313(5) Uani 1 1 d . .
H20A H 0.248358 0.660152 0.515034 0.038 Uiso 1 1 calc R U
C21 C 0.1855(2) 0.8201(2) 0.54552(13) 0.0323(5) Uani 1 1 d . .
H21A H 0.127654 0.780032 0.562540 0.039 Uiso 1 1 calc R U
C22 C 0.19672(19) 0.9510(2) 0.54976(11) 0.0269(4) Uani 1 1 d . .
C23 C 0.2838(2) 1.0017(2) 0.52432(14) 0.0347(5) Uani 1 1 d . .
H23A H 0.295828 1.090116 0.526486 0.042 Uiso 1 1 calc R U
C24 C 0.3529(2) 0.9251(2) 0.49592(14) 0.0358(5) Uani 1 1 d . .
H24A H 0.411785 0.962695 0.478844 0.043 Uiso 1 1 calc R U
C25 C 0.0609(3) 1.2283(3) 0.61883(19) 0.0575(9) Uani 1 1 d . .
H25A H 0.075533 1.315239 0.627618 0.069 Uiso 1 1 calc R U
C26 C 0.1387(3) 1.1582(3) 0.59304(18) 0.0489(7) Uani 1 1 d . .
H26A H 0.204172 1.196566 0.585140 0.059 Uiso 1 1 calc R U
C27 C 0.1188(2) 1.0311(2) 0.57907(12) 0.0304(5) Uani 1 1 d . .
C28 C 0.0219(2) 0.9839(3) 0.59267(15) 0.0423(6) Uani 1 1 d . .
H28A H 0.004009 0.897642 0.583954 0.051 Uiso 1 1 calc R U
C29 C -0.0494(3) 1.0619(3) 0.61899(16) 0.0505(8) Uani 1 1 d . .
H29A H -0.115036 1.025943 0.628267 0.061 Uiso 1 1 calc R U

loop_
_atom_site_aniso_label
_atom_site_aniso_U_11
_atom_site_aniso_U_22
_atom_site_aniso_U_33
_atom_site_aniso_U_23
_atom_site_aniso_U_13
_atom_site_aniso_U_12
Cu 0.02256(14) 0.02522(14) 0.03113(15) -0.00164(11) 0.00711(11) 0.00507(11)
O1 0.0252(8) 0.0285(8) 0.0361(8) -0.0049(7) 0.0066(7) 0.0045(6)
O11 0.0446(11) 0.0398(10) 0.0473(11) 0.0110(8) 0.0231(9) 0.0077(9)
O12 0.0738(17) 0.0478(12) 0.104(2) 0.0265(13) 0.0596(16) 0.0279(12)
O13 0.0570(13) 0.0439(11) 0.0617(13) 0.0234(10) 0.0185(11) -0.0027(10)
N1 0.0221(9) 0.0281(9) 0.0331(9) 0.0018(8) 0.0077(7) 0.0029(7)
N2 0.0220(8) 0.0214(8) 0.0285(9) 0.0011(7) 0.0068(7) 0.0024(7)
N3 0.0229(9) 0.0264(9) 0.0317(9) -0.0004(8) 0.0044(7) 0.0035(7)
N4 0.0242(9) 0.0251(9) 0.0325(10) -0.0026(7) 0.0084(8) 0.0022(7)
N5 0.0450(14) 0.0594(16) 0.0443(13) -0.0091(11) 0.0093(11) 0.0234(13)
N6 0.0315(10) 0.0306(10) 0.0345(10) 0.0040(8) 0.0059(8) -0.0038(9)
C1 0.0253(11) 0.0354(12) 0.0421(13) 0.0000(11) 0.0092(10) 0.0058(10)
C2 0.0256(11) 0.0395(13) 0.0421(13) 0.0064(11) 0.0029(10) -0.0003(10)
C3 0.0339(13) 0.0353(13) 0.0358(12) 0.0010(10) 0.0009(10) -0.0043(10)
C4 0.0331(12) 0.0284(11) 0.0297(11) -0.0008(9) 0.0077(9) -0.0007(10)
C5 0.0235(10) 0.0240(10) 0.0276(10) 0.0027(8) 0.0084(8) -0.0007(8)
C6 0.0242(10) 0.0212(9) 0.0288(10) 0.0017(8) 0.0097(8) 0.0009(8)
C7 0.0245(10) 0.0238(10) 0.0280(10) -0.0009(8) 0.0085(8) 0.0020(8)
C8 0.0308(12) 0.0268(11) 0.0371(12) -0.0032(9) 0.0092(10) -0.0020(9)
C9 0.0381(14) 0.0287(12) 0.0492(15) -0.0118(11) 0.0114(12) 0.0009(10)
C10 0.0359(13) 0.0446(15) 0.0462(15) -0.0141(12) 0.0155(12) 0.0067(12)
C11 0.0339(13) 0.0394(14) 0.0494(15) -0.0013(11) 0.0217(12) 0.0003(11)
C12 0.0323(12) 0.0252(11) 0.0456(14) 0.0004(10) 0.0163(11) -0.0013(9)
C13 0.0252(10) 0.0204(9) 0.0312(11) 0.0022(8) 0.0080(9) 0.0004(8)
C14 0.0252(10) 0.0227(10) 0.0339(11) 0.0020(8) 0.0059(9) -0.0015(8)
C15 0.0287(12) 0.0278(11) 0.0467(14) -0.0002(10) 0.0085(10) 0.0021(10)
C16 0.0235(11) 0.0347(13) 0.0579(16) 0.0033(12) 0.0057(11) 0.0020(10)
C17 0.0289(12) 0.0404(14) 0.0503(16) 0.0055(12) -0.0035(11) -0.0053(11)
C18 0.0346(13) 0.0411(14) 0.0408(14) -0.0060(11) 0.0033(11) -0.0086(12)
C19 0.0304(12) 0.0308(12) 0.0392(13) -0.0013(10) 0.0069(10) 0.0001(10)
C20 0.0316(12) 0.0237(11) 0.0414(13) 0.0019(9) 0.0139(10) 0.0037(9)
C21 0.0314(12) 0.0280(11) 0.0418(13) 0.0020(9) 0.0176(10) 0.0000(10)
C22 0.0267(11) 0.0273(11) 0.0272(10) -0.0004(8) 0.0064(9) 0.0049(9)
C23 0.0359(13) 0.0244(11) 0.0470(14) -0.0054(10) 0.0164(11) -0.0017(10)
C24 0.0315(12) 0.0300(12) 0.0501(15) -0.0047(11) 0.0186(11) -0.0037(10)
C25 0.060(2) 0.0427(16) 0.072(2) -0.0135(15) 0.0176(17) 0.0183(15)
C26 0.0437(16) 0.0370(14) 0.070(2) -0.0093(14) 0.0206(15) 0.0074(13)
C27 0.0314(12) 0.0319(11) 0.0280(11) -0.0011(9) 0.0065(9) 0.0094(10)
C28 0.0429(15) 0.0425(15) 0.0474(15) 0.0001(12) 0.0228(13) 0.0101(12)
C29 0.0429(16) 0.065(2) 0.0484(16) -0.0043(14) 0.0195(13) 0.0164(15)

loop_
_atom_type_symbol
_atom_type_description
_atom_type_scat_dispersion_real
_atom_type_scat_dispersion_imag
_atom_type_scat_source
C C 0.0033 0.0016 'International Tables Vol C Tables 4.2.6.8 and 6.1.1.4'
H H 0.0000 0.0000 'International Tables Vol C Tables 4.2.6.8 and 6.1.1.4'
N N 0.0061 0.0033 'International Tables Vol C Tables 4.2.6.8 and 6.1.1.4'
O O 0.0106 0.0060 'International Tables Vol C Tables 4.2.6.8 and 6.1.1.4'
Cu Cu 0.3201 1.2651 'International Tables Vol C Tables 4.2.6.8 and 6.1.1.4'

loop_
_geom_angle_atom_site_label_1
_geom_angle_atom_site_label_2
_geom_angle_atom_site_label_3
_geom_angle
N2 Cu O1 79.57(7)
N2 Cu N4 167.60(8)
O1 Cu N4 97.39(7)
N2 Cu N1 80.43(8)
O1 Cu N1 159.80(7)
N4 Cu N1 101.57(8)
N2 Cu O11 105.49(7)
O1 Cu O11 98.24(8)
N4 Cu O11 86.81(7)
N1 Cu O11 89.76(8)
C13 O1 Cu 109.74(14)
N6 O11 Cu 123.88(16)
C1 N1 C5 118.6(2)
C1 N1 Cu 128.82(17)
C5 N1 Cu 112.17(14)
C6 N2 N3 122.45(18)
C6 N2 Cu 119.18(15)
N3 N2 Cu 117.75(14)
C13 N3 N2 107.52(18)
C20 N4 C24 117.1(2)
C20 N4 Cu 122.09(15)
C24 N4 Cu 120.74(16)
C29 N5 C25 115.8(3)
O12 N6 O13 121.2(2)
O12 N6 O11 120.1(2)
O13 N6 O11 118.7(2)
N1 C1 C2 122.7(2)
N1 C1 H1A 118.6
C2 C1 H1A 118.6
C1 C2 C3 118.9(2)
C1 C2 H2A 120.5
C3 C2 H2A 120.5
C2 C3 C4 119.1(2)
C2 C3 H3A 120.5
C4 C3 H3A 120.5
C5 C4 C3 119.2(2)
C5 C4 H4A 120.4
C3 C4 H4A 120.4
N1 C5 C4 121.4(2)
N1 C5 C6 114.63(19)
C4 C5 C6 123.9(2)
N2 C6 C7 124.6(2)
N2 C6 C5 112.76(19)
C7 C6 C5 122.32(19)
C8 C7 C12 119.7(2)
C8 C7 C6 122.3(2)
C12 C7 C6 118.0(2)
C9 C8 C7 119.4(2)
C9 C8 H8A 120.3
C7 C8 H8A 120.3
C10 C9 C8 120.5(2)
C10 C9 H9A 119.8
C8 C9 H9A 119.8
C9 C10 C11 120.5(2)
C9 C10 H10A 119.8
C11 C10 H10A 119.8
C12 C11 C10 119.6(2)
C12 C11 H11A 120.2
C10 C11 H11A 120.2
C11 C12 C7 120.3(2)
C11 C12 H12A 119.9
C7 C12 H12A 119.9
O1 C13 N3 125.3(2)
O1 C13 C14 118.4(2)
N3 C13 C14 116.24(19)
C19 C14 C15 118.9(2)
C19 C14 C13 119.8(2)
C15 C14 C13 121.3(2)
C16 C15 C14 120.5(2)
C16 C15 H15A 119.8
C14 C15 H15A 119.8
C17 C16 C15 119.9(2)
C17 C16 H16A 120.0
C15 C16 H16A 120.0
C16 C17 C18 120.1(2)
C16 C17 H17A 120.0
C18 C17 H17A 120.0
C17 C18 C19 120.3(3)
C17 C18 H18A 119.8
C19 C18 H18A 119.8
C18 C19 C14 120.3(2)
C18 C19 H19A 119.9
C14 C19 H19A 119.9
N4 C20 C21 123.1(2)
N4 C20 H20A 118.4
C21 C20 H20A 118.4
C20 C21 C22 120.3(2)
C20 C21 H21A 119.9
C22 C21 H21A 119.9
C23 C22 C21 116.2(2)
C23 C22 C27 122.1(2)
C21 C22 C27 121.8(2)
C24 C23 C22 120.6(2)
C24 C23 H23A 119.7
C22 C23 H23A 119.7
N4 C24 C23 122.6(2)
N4 C24 H24A 118.7
C23 C24 H24A 118.7
N5 C25 C26 124.8(3)
N5 C25 H25A 117.6
C26 C25 H25A 117.6
C27 C26 C25 118.8(3)
C27 C26 H26A 120.6
C25 C26 H26A 120.6
C28 C27 C26 116.3(2)
C28 C27 C22 121.8(2)
C26 C27 C22 121.9(2)
C27 C28 C29 120.2(3)
C27 C28 H28A 119.9
C29 C28 H28A 119.9
N5 C29 C28 124.1(3)
N5 C29 H29A 118.0
C28 C29 H29A 118.0

loop_
_geom_bond_atom_site_label_1
_geom_bond_atom_site_label_2
_geom_bond_distance
Cu N2 1.9243(18)
Cu O1 1.9811(17)
Cu N4 1.9852(19)
Cu N1 2.020(2)
Cu O11 2.2567(18)
O1 C13 1.288(3)
O11 N6 1.260(3)
O12 N6 1.211(3)
O13 N6 1.230(3)
N1 C1 1.342(3)
N1 C5 1.358(3)
N2 C6 1.290(3)
N2 N3 1.371(3)
N3 C13 1.329(3)
N4 C20 1.339(3)
N4 C24 1.348(3)
N5 C29 1.318(4)
N5 C25 1.321(4)
C1 C2 1.380(4)
C1 H1A 0.9500
C2 C3 1.380(4)
C2 H2A 0.9500
C3 C4 1.392(3)
C3 H3A 0.9500
C4 C5 1.386(3)
C4 H4A 0.9500
C5 C6 1.482(3)
C6 C7 1.475(3)
C7 C8 1.394(3)
C7 C12 1.394(3)
C8 C9 1.388(3)
C8 H8A 0.9500
C9 C10 1.376(4)
C9 H9A 0.9500
C10 C11 1.387(4)
C10 H10A 0.9500
C11 C12 1.381(3)
C11 H11A 0.9500
C12 H12A 0.9500
C13 C14 1.483(3)
C14 C19 1.394(3)
C14 C15 1.396(3)
C15 C16 1.393(4)
C15 H15A 0.9500
C16 C17 1.379(4)
C16 H16A 0.9500
C17 C18 1.384(4)
C17 H17A 0.9500
C18 C19 1.388(4)
C18 H18A 0.9500
C19 H19A 0.9500
C20 C21 1.374(3)
C20 H20A 0.9500
C21 C22 1.397(3)
C21 H21A 0.9500
C22 C23 1.386(3)
C22 C27 1.487(3)
C23 C24 1.377(3)
C23 H23A 0.9500
C24 H24A 0.9500
C25 C26 1.391(4)
C25 H25A 0.9500
C26 C27 1.388(4)
C26 H26A 0.9500
C27 C28 1.377(4)
C28 C29 1.384(4)
C28 H28A 0.9500
C29 H29A 0.9500

loop_
_geom_hbond_atom_site_label_D
_geom_hbond_atom_site_label_H
_geom_hbond_atom_site_label_A
_geom_hbond_distance_DH
_geom_hbond_distance_HA
_geom_hbond_distance_DA
_geom_hbond_angle_DHA
_geom_hbond_site_symmetry_A
_geom_hbond_publ_flag
C1 H1A N5 0.95 2.47 3.323(3) 148.7 3_576 yes
C2 H2A O13 0.95 2.54 3.191(3) 126.0 2_545 yes
C20 H20A N3 0.95 2.68 3.502(3) 144.9 3_666 yes
C24 H24A O11 0.95 2.38 2.915(3) 115.2 . yes

loop_
_geom_torsion_atom_site_label_1
_geom_torsion_atom_site_label_2
_geom_torsion_atom_site_label_3
_geom_torsion_atom_site_label_4
_geom_torsion
C6 N2 N3 C13 173.12(19)
Cu N2 N3 C13 2.2(2)
Cu O11 N6 O12 1.2(3)
Cu O11 N6 O13 -178.95(18)
C5 N1 C1 C2 0.1(4)
Cu N1 C1 C2 172.15(18)
N1 C1 C2 C3 -0.3(4)
C1 C2 C3 C4 0.1(4)
C2 C3 C4 C5 0.4(4)
C1 N1 C5 C4 0.5(3)
Cu N1 C5 C4 -172.90(17)
C1 N1 C5 C6 178.2(2)
Cu N1 C5 C6 4.9(2)
C3 C4 C5 N1 -0.7(3)
C3 C4 C5 C6 -178.3(2)
N3 N2 C6 C7 -5.3(3)
Cu N2 C6 C7 165.51(16)
N3 N2 C6 C5 -179.00(18)
Cu N2 C6 C5 -8.2(2)
N1 C5 C6 N2 1.7(3)
C4 C5 C6 N2 179.4(2)
N1 C5 C6 C7 -172.19(19)
C4 C5 C6 C7 5.5(3)
N2 C6 C7 C8 121.3(3)
C5 C6 C7 C8 -65.5(3)
N2 C6 C7 C12 -60.0(3)
C5 C6 C7 C12 113.2(2)
C12 C7 C8 C9 -0.6(4)
C6 C7 C8 C9 178.1(2)
C7 C8 C9 C10 -0.8(4)
C8 C9 C10 C11 0.9(4)
C9 C10 C11 C12 0.2(4)
C10 C11 C12 C7 -1.5(4)
C8 C7 C12 C11 1.7(4)
C6 C7 C12 C11 -177.0(2)
Cu O1 C13 N3 -2.8(3)
Cu O1 C13 C14 177.05(15)
N2 N3 C13 O1 0.5(3)
N2 N3 C13 C14 -179.30(18)
O1 C13 C14 C19 9.9(3)
N3 C13 C14 C19 -170.3(2)
O1 C13 C14 C15 -171.1(2)
N3 C13 C14 C15 8.7(3)
C19 C14 C15 C16 1.3(4)
C13 C14 C15 C16 -177.8(2)
C14 C15 C16 C17 0.0(4)
C15 C16 C17 C18 -0.9(4)
C16 C17 C18 C19 0.6(4)
C17 C18 C19 C14 0.7(4)
C15 C14 C19 C18 -1.6(4)
C13 C14 C19 C18 177.5(2)
C24 N4 C20 C21 1.3(4)
Cu N4 C20 C21 178.84(19)
N4 C20 C21 C22 -0.5(4)
C20 C21 C22 C23 -0.5(4)
C20 C21 C22 C27 178.7(2)
C21 C22 C23 C24 0.8(4)
C27 C22 C23 C24 -178.4(2)
C20 N4 C24 C23 -1.0(4)
Cu N4 C24 C23 -178.6(2)
C22 C23 C24 N4 -0.1(4)
C29 N5 C25 C26 -0.1(5)
N5 C25 C26 C27 0.6(5)
C25 C26 C27 C28 -0.4(4)
C25 C26 C27 C22 178.4(3)
C23 C22 C27 C28 168.1(3)
C21 C22 C27 C28 -11.1(4)
C23 C22 C27 C26 -10.7(4)
C21 C22 C27 C26 170.2(3)
C26 C27 C28 C29 -0.2(4)
C22 C27 C28 C29 -179.0(2)
C25 N5 C29 C28 -0.5(5)
C27 C28 C29 N5 0.7(5)
